data_4105316
loop_
_publ_author_name
'Matthias Scheibitz'
'Haiyan Li'
'Jan Schnorr'
'Alejandro S\'anchez Perucha'
'Michael Bolte'
'Hans-Wolfram Lerner'
'Frieder J\"akle'
'Matthias Wagner'

_publ_section_title
;
 Ferrocenylhydridoborates: Synthesis, Structural Characterization, and
 Application to the Preparation of Ferrocenylborane Polymers
;
_journal_name_full 'Journal of the American Chemical Society'
_journal_page_first 16319
_journal_page_last 16329
_journal_paper_doi 10.1021/ja906575s
_journal_volume 131
_journal_year 2009
_chemical_formula_sum 'C12 H17 B Fe S'
_chemical_formula_weight 259.98
_chemical_name_systematic ?
_space_group_IT_number 29
_symmetry_cell_setting orthorhombic
_symmetry_space_group_name_Hall 'P 2c -2ac'
_symmetry_space_group_name_H-M 'P c a 21'
_atom_sites_solution_hydrogens geom
_atom_sites_solution_primary direct
_atom_sites_solution_secondary difmap
_audit_creation_method SHELXL-97
_cell_angle_alpha 90.00
_cell_angle_beta 90.00
_cell_angle_gamma 90.00
_cell_formula_units_Z 8
_cell_length_a 16.2127(18)
_cell_length_b 5.8859(9)
_cell_length_c 25.442(3)
_cell_measurement_reflns_used 6736
_cell_measurement_temperature 173(2)
_cell_measurement_theta_max 25.5
_cell_measurement_theta_min 2.6
_cell_volume 2427.8(5)
_computing_cell_refinement 'X-Area (Stoe & Cie, 2001)'
_computing_data_collection 'X-Area (Stoe & Cie, 2001)'
_computing_data_reduction 'X-Area (Stoe & Cie, 2001)'
_computing_molecular_graphics 'XP in SHELXTL-Plus (Sheldrick, 1991)'
_computing_publication_material SHELXL97
_computing_structure_refinement 'SHELXL97 (Sheldrick, 1997) '
_computing_structure_solution 'SHELXS97 (Sheldrick, 1990) '
_diffrn_ambient_temperature 173(2)
_diffrn_measured_fraction_theta_full 0.992
_diffrn_measured_fraction_theta_max 0.992
_diffrn_measurement_device_type 'STOE IPDS II two-circle-diffractometer'
_diffrn_measurement_method \w
_diffrn_radiation_monochromator graphite
_diffrn_radiation_source 'fine-focus sealed tube'
_diffrn_radiation_type MoK\a
_diffrn_radiation_wavelength 0.71073
_diffrn_reflns_av_R_equivalents 0.0693
_diffrn_reflns_av_sigmaI/netI 0.0716
_diffrn_reflns_limit_h_max 19
_diffrn_reflns_limit_h_min -19
_diffrn_reflns_limit_k_max 7
_diffrn_reflns_limit_k_min -7
_diffrn_reflns_limit_l_max 31
_diffrn_reflns_limit_l_min -29
_diffrn_reflns_number 15448
_diffrn_reflns_theta_full 25.84
_diffrn_reflns_theta_max 25.84
_diffrn_reflns_theta_min 2.51
_diffrn_standards_decay_% 0
_diffrn_standards_interval_time 0
_diffrn_standards_number 0
_exptl_absorpt_coefficient_mu 1.376
_exptl_absorpt_correction_T_max 0.8979
_exptl_absorpt_correction_T_min 0.6228
_exptl_absorpt_correction_type multi-scan
_exptl_absorpt_process_details 'MULABS (Spek, 1990; Blessing, 1995)'
_exptl_crystal_colour orange
_exptl_crystal_density_diffrn 1.423
_exptl_crystal_description needle
_exptl_crystal_F_000 1088
_exptl_crystal_size_max 0.38
_exptl_crystal_size_mid 0.12
_exptl_crystal_size_min 0.08
_refine_diff_density_max 0.406
_refine_diff_density_min -0.264
_refine_diff_density_rms 0.062
_refine_ls_abs_structure_details 'Flack H D (1983), Acta Cryst. A39, 876-881'
_refine_ls_abs_structure_Flack 0.50(8)
_refine_ls_extinction_method none
_refine_ls_goodness_of_fit_ref 0.787
_refine_ls_hydrogen_treatment mixed
_refine_ls_matrix_type full
_refine_ls_number_parameters 272
_refine_ls_number_reflns 4506
_refine_ls_number_restraints 1
_refine_ls_restrained_S_all 0.787
_refine_ls_R_factor_all 0.0840
_refine_ls_R_factor_gt 0.0436
_refine_ls_shift/su_max 0.046
_refine_ls_shift/su_mean 0.007
_refine_ls_structure_factor_coef Fsqd
_refine_ls_weighting_details 'calc w=1/[\s^2^(Fo^2^)+(0.0551P)^2^+0.0000P] where P=(Fo^2^+2Fc^2^)/3'
_refine_ls_weighting_scheme calc
_refine_ls_wR_factor_gt 0.0905
_refine_ls_wR_factor_ref 0.1010
_reflns_number_gt 2288
_reflns_number_total 4506
_reflns_threshold_expression I>2\s(I)
_cod_data_source_file ja906575s_si_004.cif
_cod_data_source_block wa336
_cod_database_code 4105316

loop_
_symmetry_equiv_pos_as_xyz
'x, y, z'
'-x, -y, z+1/2'
'-x+1/2, y, z+1/2'
'x+1/2, -y, z'

loop_
_atom_site_label
_atom_site_type_symbol
_atom_site_fract_x
_atom_site_fract_y
_atom_site_fract_z
_atom_site_U_iso_or_equiv
_atom_site_adp_type
_atom_site_occupancy
_atom_site_symmetry_multiplicity
_atom_site_calc_flag
_atom_site_refinement_flags
Fe1 Fe 0.50258(12) 0.99433(18) 0.44192(4) 0.0340(6) Uani 1 1 d .
B1 B 0.4754(6) 0.9164(15) 0.5660(4) 0.036(2) Uani 1 1 d .
H1A H 0.4665 0.7504 0.5633 0.043 Uiso 1 1 calc R
H1B H 0.4210 0.9928 0.5649 0.043 Uiso 1 1 calc R
S1 S 0.5333(2) 0.9903(3) 0.63293(18) 0.0359(8) Uani 1 1 d .
C1 C 0.4640(6) 0.8987(17) 0.6821(4) 0.052(2) Uani 1 1 d .
H1C H 0.4640 0.7323 0.6837 0.078 Uiso 1 1 calc R
H1D H 0.4083 0.9528 0.6738 0.078 Uiso 1 1 calc R
H1E H 0.4812 0.9601 0.7162 0.078 Uiso 1 1 calc R
C2 C 0.5204(5) 1.2873(12) 0.6381(4) 0.049(2) Uani 1 1 d .
H2A H 0.5567 1.3636 0.6129 0.073 Uiso 1 1 calc R
H2B H 0.5344 1.3363 0.6739 0.073 Uiso 1 1 calc R
H2C H 0.4629 1.3270 0.6306 0.073 Uiso 1 1 calc R
C11 C 0.5322(7) 1.0033(12) 0.5187(6) 0.031(3) Uani 1 1 d .
C12 C 0.5906(6) 0.8761(15) 0.4905(5) 0.042(2) Uani 1 1 d .
H12 H 0.6011 0.7192 0.4962 0.051 Uiso 1 1 calc R
C13 C 0.6315(7) 1.0084(13) 0.4530(6) 0.036(3) Uani 1 1 d .
H13 H 0.6754 0.9638 0.4305 0.043 Uiso 1 1 calc R
C14 C 0.5916(5) 1.2296(14) 0.4559(4) 0.043(2) Uani 1 1 d .
H14 H 0.6019 1.3553 0.4334 0.052 Uiso 1 1 calc R
C15 C 0.5360(5) 1.2247(13) 0.4974(4) 0.041(2) Uani 1 1 d .
H15 H 0.5051 1.3514 0.5096 0.049 Uiso 1 1 calc R
C21 C 0.3876(6) 0.884(2) 0.4351(5) 0.063(3) Uani 1 1 d .
H21 H 0.3504 0.8476 0.4626 0.076 Uiso 1 1 calc R
C22 C 0.4402(8) 0.7272(18) 0.4125(6) 0.091(5) Uani 1 1 d .
H22 H 0.4499 0.5721 0.4208 0.109 Uiso 1 1 calc R
C23 C 0.4799(9) 0.888(5) 0.3679(6) 0.125(8) Uani 1 1 d .
H23 H 0.5219 0.8424 0.3441 0.150 Uiso 1 1 calc R
C24 C 0.4534(10) 1.0489(18) 0.3686(5) 0.065(4) Uani 1 1 d .
H24 H 0.4651 1.1615 0.3429 0.078 Uiso 1 1 calc R
C25 C 0.3936(8) 1.090(2) 0.4149(6) 0.087(5) Uani 1 1 d .
H25 H 0.3679 1.2271 0.4258 0.104 Uiso 1 1 calc R
Fe1A Fe 0.25257(12) 0.50748(17) 0.27308(4) 0.0320(6) Uani 1 1 d .
B1A B 0.2240(6) 0.4297(19) 0.1479(4) 0.044(2) Uani 1 1 d .
H1F H 0.1707 0.5118 0.1487 0.053 Uiso 1 1 calc R
H1G H 0.2132 0.2650 0.1517 0.053 Uiso 1 1 calc R
S1A S 0.2825(2) 0.4912(3) 0.08229(18) 0.0342(8) Uani 1 1 d .
C1A C 0.2704(5) 0.7903(10) 0.0764(4) 0.040(2) Uani 1 1 d .
H1H H 0.3062 0.8668 0.1019 0.061 Uiso 1 1 calc R
H1I H 0.2128 0.8312 0.0832 0.061 Uiso 1 1 calc R
H1K H 0.2855 0.8379 0.0408 0.061 Uiso 1 1 calc R
C2A C 0.2090(6) 0.4023(15) 0.0318(4) 0.052(2) Uani 1 1 d .
H2D H 0.2079 0.2360 0.0298 0.078 Uiso 1 1 calc R
H2E H 0.2257 0.4647 -0.0023 0.078 Uiso 1 1 calc R
H2F H 0.1539 0.4585 0.0408 0.078 Uiso 1 1 calc R
C11A C 0.2820(8) 0.5156(13) 0.1926(5) 0.033(3) Uani 1 1 d .
C12A C 0.2823(5) 0.7399(13) 0.2164(4) 0.0352(18) Uani 1 1 d .
H12A H 0.2485 0.8632 0.2055 0.042 Uiso 1 1 calc R
C13A C 0.3410(5) 0.7489(14) 0.2586(4) 0.044(2) Uani 1 1 d .
H13A H 0.3554 0.8783 0.2789 0.052 Uiso 1 1 calc R
C14A C 0.3729(8) 0.5274(15) 0.2638(7) 0.045(3) Uani 1 1 d .
H14A H 0.4099 0.4796 0.2906 0.054 Uiso 1 1 calc R
C15A C 0.3418(5) 0.3864(14) 0.2232(4) 0.0355(19) Uani 1 1 d .
H15A H 0.3573 0.2331 0.2170 0.043 Uiso 1 1 calc R
C21A C 0.1281(7) 0.468(2) 0.2864(6) 0.080(5) Uani 1 1 d .
H21A H 0.0845 0.4984 0.2625 0.096 Uiso 1 1 calc R
C22A C 0.1580(14) 0.613(2) 0.3200(10) 0.147(10) Uani 1 1 d .
H22A H 0.1383 0.7627 0.3259 0.177 Uiso 1 1 calc R
C23A C 0.2087(16) 0.534(6) 0.3398(9) 0.28(3) Uani 1 1 d .
H23A H 0.2426 0.6229 0.3622 0.330 Uiso 1 1 calc R
C24A C 0.2265(6) 0.301(2) 0.3336(5) 0.075(4) Uani 1 1 d .
H24A H 0.2638 0.2040 0.3515 0.090 Uiso 1 1 calc R
C25A C 0.1697(7) 0.2594(18) 0.2909(5) 0.071(3) Uani 1 1 d .
H25A H 0.1623 0.1246 0.2709 0.086 Uiso 1 1 calc R

loop_
_atom_site_aniso_label
_atom_site_aniso_U_11
_atom_site_aniso_U_22
_atom_site_aniso_U_33
_atom_site_aniso_U_23
_atom_site_aniso_U_13
_atom_site_aniso_U_12
Fe1 0.0358(13) 0.0366(10) 0.0295(15) -0.0007(6) -0.0019(9) -0.0004(5)
B1 0.044(5) 0.026(4) 0.037(6) -0.010(4) 0.006(5) 0.011(4)
S1 0.036(2) 0.0419(18) 0.0295(19) 0.0020(10) -0.0011(18) 0.0017(9)
C1 0.058(6) 0.070(6) 0.029(5) 0.010(5) 0.007(4) 0.012(5)
C2 0.047(5) 0.042(4) 0.058(7) -0.012(4) -0.009(5) 0.003(4)
C11 0.024(5) 0.028(5) 0.040(6) 0.002(3) 0.007(5) 0.001(3)
C12 0.046(6) 0.039(4) 0.041(6) -0.001(4) -0.003(4) 0.003(4)
C13 0.020(4) 0.056(5) 0.031(6) -0.008(4) 0.001(4) -0.001(4)
C14 0.045(5) 0.044(4) 0.040(5) -0.005(4) 0.004(4) -0.006(4)
C15 0.043(5) 0.035(4) 0.045(5) -0.001(4) -0.002(4) 0.006(4)
C21 0.042(5) 0.084(8) 0.063(6) -0.010(6) -0.008(5) -0.005(5)
C22 0.082(8) 0.052(5) 0.138(12) -0.030(6) -0.083(8) 0.015(5)
C23 0.045(8) 0.28(2) 0.046(8) -0.077(13) -0.010(6) 0.013(11)
C24 0.074(9) 0.077(8) 0.045(7) 0.038(5) -0.034(7) -0.040(6)
C25 0.067(8) 0.042(6) 0.151(14) -0.003(7) -0.028(8) 0.005(6)
Fe1A 0.0345(13) 0.0320(9) 0.0295(14) -0.0001(6) 0.0058(9) 0.0018(5)
B1A 0.036(5) 0.061(6) 0.034(5) -0.004(5) 0.016(5) -0.019(5)
S1A 0.031(2) 0.0377(17) 0.034(2) 0.0008(10) 0.0001(17) 0.0015(9)
C1A 0.043(5) 0.038(4) 0.040(5) -0.002(4) -0.003(4) 0.000(4)
C2A 0.065(6) 0.049(4) 0.042(5) 0.006(4) -0.014(5) -0.029(4)
C11A 0.043(7) 0.034(5) 0.023(5) 0.005(3) 0.018(5) 0.004(3)
C12A 0.042(5) 0.037(4) 0.026(4) 0.009(3) 0.002(4) -0.006(4)
C13A 0.049(6) 0.041(4) 0.042(5) -0.009(4) -0.006(4) -0.012(4)
C14A 0.042(6) 0.055(6) 0.037(7) -0.006(4) 0.005(5) 0.012(4)
C15A 0.033(5) 0.037(4) 0.036(5) 0.005(4) 0.015(4) 0.006(4)
C21A 0.028(4) 0.107(10) 0.105(11) 0.067(9) 0.027(5) 0.015(5)
C22A 0.164(18) 0.045(6) 0.23(2) -0.018(10) 0.179(17) 0.011(9)
C23A 0.12(2) 0.66(7) 0.051(11) -0.04(2) 0.009(11) 0.16(3)
C24A 0.040(6) 0.105(8) 0.080(9) 0.063(7) 0.017(5) 0.015(5)
C25A 0.083(7) 0.052(5) 0.080(7) -0.022(5) 0.037(6) -0.029(5)

loop_
_atom_type_symbol
_atom_type_description
_atom_type_scat_dispersion_real
_atom_type_scat_dispersion_imag
_atom_type_scat_source
C C 0.0033 0.0016 'International Tables Vol C Tables 4.2.6.8 and 6.1.1.4'
H H 0.0000 0.0000 'International Tables Vol C Tables 4.2.6.8 and 6.1.1.4'
B B 0.0013 0.0007 'International Tables Vol C Tables 4.2.6.8 and 6.1.1.4'
Fe Fe 0.3463 0.8444 'International Tables Vol C Tables 4.2.6.8 and 6.1.1.4'
S S 0.1246 0.1234 'International Tables Vol C Tables 4.2.6.8 and 6.1.1.4'

loop_
_geom_angle_atom_site_label_1
_geom_angle_atom_site_label_2
_geom_angle_atom_site_label_3
_geom_angle
C25 Fe1 C21 38.9(5)
C25 Fe1 C11 122.9(6)
C21 Fe1 C11 108.6(5)
C25 Fe1 C12 161.1(6)
C21 Fe1 C12 127.5(5)
C11 Fe1 C12 40.9(4)
C25 Fe1 C22 69.2(5)
C21 Fe1 C22 40.5(5)
C11 Fe1 C22 120.1(5)
C12 Fe1 C22 108.3(4)
C25 Fe1 C23 66.4(7)
C21 Fe1 C23 69.2(6)
C11 Fe1 C23 163.3(8)
C12 Fe1 C23 126.5(7)
C22 Fe1 C23 47.2(7)
C25 Fe1 C15 106.9(5)
C21 Fe1 C15 122.0(4)
C11 Fe1 C15 40.9(3)
C12 Fe1 C15 67.4(4)
C22 Fe1 C15 156.0(6)
C23 Fe1 C15 154.6(8)
C25 Fe1 C14 120.1(4)
C21 Fe1 C14 155.1(4)
C11 Fe1 C14 69.1(4)
C12 Fe1 C14 67.9(4)
C22 Fe1 C14 162.6(5)
C23 Fe1 C14 120.2(7)
C15 Fe1 C14 40.0(3)
C25 Fe1 C24 45.0(6)
C21 Fe1 C24 66.8(5)
C11 Fe1 C24 166.0(6)
C12 Fe1 C24 152.5(6)
C22 Fe1 C24 65.8(5)
C23 Fe1 C24 29.5(7)
C15 Fe1 C24 129.1(4)
C14 Fe1 C24 109.2(4)
C25 Fe1 C13 156.9(5)
C21 Fe1 C13 163.0(4)
C11 Fe1 C13 68.5(5)
C12 Fe1 C13 39.6(4)
C22 Fe1 C13 125.3(4)
C23 Fe1 C13 108.5(6)
C15 Fe1 C13 67.5(4)
C14 Fe1 C13 41.1(3)
C24 Fe1 C13 119.9(6)
C11 B1 S1 107.6(7)
C11 B1 H1A 110.2
S1 B1 H1A 110.2
C11 B1 H1B 110.2
S1 B1 H1B 110.2
H1A B1 H1B 108.5
C2 S1 C1 100.0(5)
C2 S1 B1 103.0(5)
C1 S1 B1 103.8(5)
S1 C1 H1C 109.5
S1 C1 H1D 109.5
H1C C1 H1D 109.5
S1 C1 H1E 109.5
H1C C1 H1E 109.5
H1D C1 H1E 109.5
S1 C2 H2A 109.5
S1 C2 H2B 109.5
H2A C2 H2B 109.5
S1 C2 H2C 109.5
H2A C2 H2C 109.5
H2B C2 H2C 109.5
C12 C11 C15 105.4(9)
C12 C11 B1 127.0(8)
C15 C11 B1 127.5(8)
C12 C11 Fe1 69.5(7)
C15 C11 Fe1 70.2(7)
B1 C11 Fe1 125.8(8)
C13 C12 C11 111.8(8)
C13 C12 Fe1 74.0(7)
C11 C12 Fe1 69.6(7)
C13 C12 H12 124.1
C11 C12 H12 124.1
Fe1 C12 H12 123.9
C12 C13 C14 104.7(10)
C12 C13 Fe1 66.4(6)
C14 C13 Fe1 66.6(5)
C12 C13 H13 127.7
C14 C13 H13 127.7
Fe1 C13 H13 130.7
C15 C14 C13 108.0(9)
C15 C14 Fe1 70.0(5)
C13 C14 Fe1 72.3(5)
C15 C14 H14 126.0
C13 C14 H14 126.0
Fe1 C14 H14 123.3
C14 C15 C11 109.8(9)
C14 C15 Fe1 70.1(5)
C11 C15 Fe1 68.8(6)
C14 C15 H15 125.1
C11 C15 H15 125.1
Fe1 C15 H15 127.6
C25 C21 C22 114.0(12)
C25 C21 Fe1 70.4(7)
C22 C21 Fe1 71.0(6)
C25 C21 H21 123.0
C22 C21 H21 123.0
Fe1 C21 H21 127.3
C21 C22 C23 98.3(11)
C21 C22 Fe1 68.5(6)
C23 C22 Fe1 66.6(7)
C21 C22 H22 130.8
C23 C22 H22 130.8
Fe1 C22 H22 125.8
C24 C23 C22 110.9(13)
C24 C23 Fe1 77.1(10)
C22 C23 Fe1 66.3(7)
C24 C23 H23 124.5
C22 C23 H23 124.5
Fe1 C23 H23 123.5
C23 C24 C25 114.6(14)
C23 C24 Fe1 73.4(10)
C25 C24 Fe1 64.9(7)
C23 C24 H24 122.7
C25 C24 H24 122.7
Fe1 C24 H24 131.1
C21 C25 C24 101.5(10)
C21 C25 Fe1 70.7(6)
C24 C25 Fe1 70.1(7)
C21 C25 H25 129.2
C24 C25 H25 129.2
Fe1 C25 H25 122.0
C23A Fe1A C14A 119.1(10)
C23A Fe1A C24A 42.6(10)
C14A Fe1A C24A 109.7(5)
C23A Fe1A C25A 66.5(11)
C14A Fe1A C25A 136.4(5)
C24A Fe1A C25A 41.9(4)
C23A Fe1A C22A 31.5(9)
C14A Fe1A C22A 142.8(9)
C24A Fe1A C22A 64.9(6)
C25A Fe1A C22A 65.9(5)
C23A Fe1A C12A 133.1(11)
C14A Fe1A C12A 69.0(5)
C24A Fe1A C12A 174.7(5)
C25A Fe1A C12A 142.4(5)
C22A Fe1A C12A 112.7(5)
C23A Fe1A C15A 150.3(9)
C14A Fe1A C15A 41.2(5)
C24A Fe1A C15A 114.4(4)
C25A Fe1A C15A 110.7(4)
C22A Fe1A C15A 175.9(8)
C12A Fe1A C15A 68.3(4)
C23A Fe1A C13A 112.1(11)
C14A Fe1A C13A 41.0(3)
C24A Fe1A C13A 134.8(5)
C25A Fe1A C13A 176.4(5)
C22A Fe1A C13A 114.8(6)
C12A Fe1A C13A 41.0(3)
C15A Fe1A C13A 68.7(3)
C23A Fe1A C21A 58.7(10)
C14A Fe1A C21A 175.9(5)
C24A Fe1A C21A 66.3(4)
C25A Fe1A C21A 40.1(4)
C22A Fe1A C21A 37.0(7)
C12A Fe1A C21A 115.0(4)
C15A Fe1A C21A 138.9(6)
C13A Fe1A C21A 142.4(5)
C23A Fe1A C11A 168.6(9)
C14A Fe1A C11A 70.0(6)
C24A Fe1A C11A 144.0(5)
C25A Fe1A C11A 112.5(4)
C22A Fe1A C11A 137.2(9)
C12A Fe1A C11A 41.0(3)
C15A Fe1A C11A 41.1(4)
C13A Fe1A C11A 69.5(4)
C21A Fe1A C11A 112.7(6)
C11A B1A S1A 105.7(6)
C11A B1A H1F 110.6
S1A B1A H1F 110.6
C11A B1A H1G 110.6
S1A B1A H1G 110.6
H1F B1A H1G 108.7
C1A S1A C2A 98.7(4)
C1A S1A B1A 101.6(5)
C2A S1A B1A 103.3(4)
S1A C1A H1H 109.5
S1A C1A H1I 109.5
H1H C1A H1I 109.5
S1A C1A H1K 109.5
H1H C1A H1K 109.5
H1I C1A H1K 109.5
S1A C2A H2D 109.5
S1A C2A H2E 109.5
H2D C2A H2E 109.5
S1A C2A H2F 109.5
H2D C2A H2F 109.5
H2E C2A H2F 109.5
C12A C11A C15A 104.4(10)
C12A C11A B1A 126.9(9)
C15A C11A B1A 128.4(8)
C12A C11A Fe1A 67.4(6)
C15A C11A Fe1A 67.6(6)
B1A C11A Fe1A 124.5(8)
C13A C12A C11A 110.3(9)
C13A C12A Fe1A 69.7(5)
C11A C12A Fe1A 71.6(6)
C13A C12A H12A 124.8
C11A C12A H12A 124.8
Fe1A C12A H12A 125.4
C14A C13A C12A 106.3(9)
C14A C13A Fe1A 66.4(6)
C12A C13A Fe1A 69.3(5)
C14A C13A H13A 126.8
C12A C13A H13A 126.8
Fe1A C13A H13A 129.0
C13A C14A C15A 109.9(11)
C13A C14A Fe1A 72.7(6)
C15A C14A Fe1A 72.5(6)
C13A C14A H14A 125.0
C15A C14A H14A 125.0
Fe1A C14A H14A 121.5
C14A C15A C11A 108.7(8)
C14A C15A Fe1A 66.3(6)
C11A C15A Fe1A 71.4(6)
C14A C15A H15A 125.6
C11A C15A H15A 125.6
Fe1A C15A H15A 128.3
C22A C21A C25A 109.9(14)
C22A C21A C23A 31.9(11)
C25A C21A C23A 78.0(12)
C22A C21A Fe1A 70.6(8)
C25A C21A Fe1A 69.0(6)
C23A C21A Fe1A 55.1(8)
C22A C21A H21A 125.1
C25A C21A H21A 125.0
C23A C21A H21A 156.9
Fe1A C21A H21A 126.9
C23A C22A C21A 108(2)
C23A C22A Fe1A 64.3(13)
C21A C22A Fe1A 72.4(7)
C23A C22A H22A 126.0
C21A C22A H22A 126.0
Fe1A C22A H22A 128.9
C22A C23A C24A 122(3)
C22A C23A Fe1A 84.2(16)
C24A C23A Fe1A 74.7(11)
C22A C23A C21A 40.0(15)
C24A C23A C21A 82.2(16)
Fe1A C23A C21A 66.2(9)
C22A C23A H23A 119.1
C24A C23A H23A 119.1
Fe1A C23A H23A 112.0
C21A C23A H23A 158.1
C23A C24A C25A 96.9(13)
C23A C24A Fe1A 62.7(10)
C25A C24A Fe1A 70.2(6)
C23A C24A H24A 131.6
C25A C24A H24A 131.6
Fe1A C24A H24A 126.9
C21A C25A C24A 102.6(10)
C21A C25A Fe1A 70.9(6)
C24A C25A Fe1A 67.9(5)
C21A C25A H25A 128.7
C24A C25A H25A 128.7
Fe1A C25A H25A 124.3

loop_
_geom_bond_atom_site_label_1
_geom_bond_atom_site_label_2
_geom_bond_distance
Fe1 C25 1.978(13)
Fe1 C21 1.981(10)
Fe1 C11 2.012(15)
Fe1 C12 2.012(10)
Fe1 C22 2.014(10)
Fe1 C23 2.018(14)
Fe1 C15 2.031(10)
Fe1 C14 2.032(8)
Fe1 C24 2.054(12)
Fe1 C13 2.110(12)
B1 C11 1.600(16)
B1 S1 1.991(11)
B1 H1A 0.9900
B1 H1B 0.9900
S1 C2 1.766(7)
S1 C1 1.766(10)
C1 H1C 0.9800
C1 H1D 0.9800
C1 H1E 0.9800
C2 H2A 0.9800
C2 H2B 0.9800
C2 H2C 0.9800
C11 C12 1.406(15)
C11 C15 1.413(11)
C12 C13 1.398(16)
C12 H12 0.9500
C13 C14 1.455(11)
C13 H13 0.9500
C14 C15 1.388(11)
C14 H14 0.9500
C15 H15 0.9500
C21 C25 1.318(18)
C21 C22 1.383(15)
C21 H21 0.9500
C22 C23 1.61(2)
C22 H22 0.9500
C23 C24 1.04(2)
C23 H23 0.9500
C24 C25 1.54(2)
C24 H24 0.9500
C25 H25 0.9500
Fe1A C23A 1.85(2)
Fe1A C14A 1.969(13)
Fe1A C24A 2.004(10)
Fe1A C25A 2.036(9)
Fe1A C22A 2.040(11)
Fe1A C12A 2.046(9)
Fe1A C15A 2.051(9)
Fe1A C13A 2.052(8)
Fe1A C21A 2.060(11)
Fe1A C11A 2.102(13)
B1A C11A 1.560(18)
B1A S1A 1.953(11)
B1A H1F 0.9900
B1A H1G 0.9900
S1A C1A 1.778(7)
S1A C2A 1.829(10)
C1A H1H 0.9800
C1A H1I 0.9800
C1A H1K 0.9800
C2A H2D 0.9800
C2A H2E 0.9800
C2A H2F 0.9800
C11A C12A 1.452(11)
C11A C15A 1.458(15)
C12A C13A 1.435(11)
C12A H12A 0.9500
C13A C14A 1.410(12)
C13A H13A 0.9500
C14A C15A 1.418(16)
C14A H14A 0.9500
C15A H15A 0.9500
C21A C22A 1.30(3)
C21A C25A 1.405(15)
C21A C23A 1.92(3)
C21A H21A 0.9500
C22A C23A 1.07(3)
C22A H22A 0.9500
C23A C24A 1.41(3)
C23A H23A 0.9500
C24A C25A 1.445(15)
C24A H24A 0.9500
C25A H25A 0.9500

loop_
_geom_torsion_atom_site_label_1
_geom_torsion_atom_site_label_2
_geom_torsion_atom_site_label_3
_geom_torsion_atom_site_label_4
_geom_torsion
C11 B1 S1 C2 73.8(6)
C11 B1 S1 C1 177.7(6)
S1 B1 C11 C12 94.0(12)
S1 B1 C11 C15 -84.1(13)
S1 B1 C11 Fe1 -175.7(4)
C25 Fe1 C11 C12 166.9(6)
C21 Fe1 C11 C12 126.4(6)
C22 Fe1 C11 C12 83.5(7)
C23 Fe1 C11 C12 47(2)
C15 Fe1 C11 C12 -115.8(8)
C14 Fe1 C11 C12 -80.0(6)
C24 Fe1 C11 C12 -165.3(17)
C13 Fe1 C11 C12 -35.8(5)
C25 Fe1 C11 C15 -77.3(7)
C21 Fe1 C11 C15 -117.8(6)
C12 Fe1 C11 C15 115.8(8)
C22 Fe1 C11 C15 -160.7(6)
C23 Fe1 C11 C15 162.7(18)
C14 Fe1 C11 C15 35.8(5)
C24 Fe1 C11 C15 -50(2)
C13 Fe1 C11 C15 80.0(6)
C25 Fe1 C11 B1 45.3(8)
C21 Fe1 C11 B1 4.8(8)
C12 Fe1 C11 B1 -121.6(8)
C22 Fe1 C11 B1 -38.1(9)
C23 Fe1 C11 B1 -75(2)
C15 Fe1 C11 B1 122.6(10)
C14 Fe1 C11 B1 158.4(8)
C24 Fe1 C11 B1 73.1(18)
C13 Fe1 C11 B1 -157.4(7)
C15 C11 C12 C13 0.7(14)
B1 C11 C12 C13 -177.7(11)
Fe1 C11 C12 C13 62.2(9)
C15 C11 C12 Fe1 -61.5(8)
B1 C11 C12 Fe1 120.1(12)
C25 Fe1 C12 C13 -157.2(14)
C21 Fe1 C12 C13 164.6(6)
C11 Fe1 C12 C13 -121.3(8)
C22 Fe1 C12 C13 123.7(7)
C23 Fe1 C12 C13 73.9(10)
C15 Fe1 C12 C13 -81.6(6)
C14 Fe1 C12 C13 -38.2(6)
C24 Fe1 C12 C13 51.1(10)
C25 Fe1 C12 C11 -36.0(16)
C21 Fe1 C12 C11 -74.1(7)
C22 Fe1 C12 C11 -115.1(7)
C23 Fe1 C12 C11 -164.9(9)
C15 Fe1 C12 C11 39.7(5)
C14 Fe1 C12 C11 83.1(6)
C24 Fe1 C12 C11 172.4(7)
C13 Fe1 C12 C11 121.3(8)
C11 C12 C13 C14 -3.8(14)
Fe1 C12 C13 C14 55.8(8)
C11 C12 C13 Fe1 -59.6(8)
C25 Fe1 C13 C12 161.4(14)
C21 Fe1 C13 C12 -46(2)
C11 Fe1 C13 C12 37.0(6)
C22 Fe1 C13 C12 -75.4(9)
C23 Fe1 C13 C12 -125.5(10)
C15 Fe1 C13 C12 81.2(7)
C14 Fe1 C13 C12 119.3(10)
C24 Fe1 C13 C12 -155.5(6)
C25 Fe1 C13 C14 42.0(18)
C21 Fe1 C13 C14 -165.6(17)
C11 Fe1 C13 C14 -82.4(7)
C12 Fe1 C13 C14 -119.3(10)
C22 Fe1 C13 C14 165.3(8)
C23 Fe1 C13 C14 115.1(10)
C15 Fe1 C13 C14 -38.1(6)
C24 Fe1 C13 C14 85.2(8)
C12 C13 C14 C15 5.5(12)
Fe1 C13 C14 C15 61.2(7)
C12 C13 C14 Fe1 -55.7(8)
C25 Fe1 C14 C15 80.2(8)
C21 Fe1 C14 C15 52.6(14)
C11 Fe1 C14 C15 -36.6(5)
C12 Fe1 C14 C15 -80.7(6)
C22 Fe1 C14 C15 -161.4(16)
C23 Fe1 C14 C15 158.9(9)
C24 Fe1 C14 C15 128.6(7)
C13 Fe1 C14 C15 -117.5(9)
C25 Fe1 C14 C13 -162.3(9)
C21 Fe1 C14 C13 170.1(12)
C11 Fe1 C14 C13 80.9(8)
C12 Fe1 C14 C13 36.8(8)
C22 Fe1 C14 C13 -44(2)
C23 Fe1 C14 C13 -83.7(11)
C15 Fe1 C14 C13 117.5(9)
C24 Fe1 C14 C13 -113.9(9)
C13 C14 C15 C11 -5.3(12)
Fe1 C14 C15 C11 57.4(8)
C13 C14 C15 Fe1 -62.7(7)
C12 C11 C15 C14 2.9(12)
B1 C11 C15 C14 -178.7(11)
Fe1 C11 C15 C14 -58.1(7)
C12 C11 C15 Fe1 61.0(8)
B1 C11 C15 Fe1 -120.5(12)
C25 Fe1 C15 C14 -117.0(7)
C21 Fe1 C15 C14 -156.7(7)
C11 Fe1 C15 C14 121.8(8)
C12 Fe1 C15 C14 82.1(6)
C22 Fe1 C15 C14 166.5(9)
C23 Fe1 C15 C14 -46.6(14)
C24 Fe1 C15 C14 -71.9(9)
C13 Fe1 C15 C14 39.1(6)
C25 Fe1 C15 C11 121.1(7)
C21 Fe1 C15 C11 81.5(7)
C12 Fe1 C15 C11 -39.7(6)
C22 Fe1 C15 C11 44.6(12)
C23 Fe1 C15 C11 -168.5(13)
C14 Fe1 C15 C11 -121.8(8)
C24 Fe1 C15 C11 166.2(8)
C13 Fe1 C15 C11 -82.7(7)
C11 Fe1 C21 C25 119.8(8)
C12 Fe1 C21 C25 161.4(9)
C22 Fe1 C21 C25 -125.4(12)
C23 Fe1 C21 C25 -77.8(11)
C15 Fe1 C21 C25 76.7(9)
C14 Fe1 C21 C25 39.7(16)
C24 Fe1 C21 C25 -46.0(8)
C13 Fe1 C21 C25 -163.1(19)
C25 Fe1 C21 C22 125.4(12)
C11 Fe1 C21 C22 -114.9(8)
C12 Fe1 C21 C22 -73.2(9)
C23 Fe1 C21 C22 47.5(10)
C15 Fe1 C21 C22 -157.9(8)
C14 Fe1 C21 C22 165.0(12)
C24 Fe1 C21 C22 79.3(9)
C13 Fe1 C21 C22 -38(2)
C25 C21 C22 C23 -3.4(12)
Fe1 C21 C22 C23 -60.7(7)
C25 C21 C22 Fe1 57.2(9)
C25 Fe1 C22 C21 -33.2(8)
C11 Fe1 C22 C21 83.6(8)
C12 Fe1 C22 C21 126.9(8)
C23 Fe1 C22 C21 -109.9(11)
C15 Fe1 C22 C21 51.5(13)
C14 Fe1 C22 C21 -158.7(15)
C24 Fe1 C22 C21 -82.0(9)
C13 Fe1 C22 C21 167.4(8)
C25 Fe1 C22 C23 76.7(9)
C21 Fe1 C22 C23 109.9(11)
C11 Fe1 C22 C23 -166.5(9)
C12 Fe1 C22 C23 -123.2(9)
C15 Fe1 C22 C23 161.4(11)
C14 Fe1 C22 C23 -48.8(19)
C24 Fe1 C22 C23 27.9(7)
C13 Fe1 C22 C23 -82.7(10)
C21 C22 C23 C24 -2.5(15)
Fe1 C22 C23 C24 -64.6(13)
C21 C22 C23 Fe1 62.1(7)
C25 Fe1 C23 C24 37.3(11)
C21 Fe1 C23 C24 79.3(11)
C11 Fe1 C23 C24 164.8(18)
C12 Fe1 C23 C24 -158.7(10)
C22 Fe1 C23 C24 120.1(13)
C15 Fe1 C23 C24 -42.3(17)
C14 Fe1 C23 C24 -75.0(11)
C13 Fe1 C23 C24 -118.5(11)
C25 Fe1 C23 C22 -82.8(7)
C21 Fe1 C23 C22 -40.8(6)
C11 Fe1 C23 C22 45(2)
C12 Fe1 C23 C22 81.2(8)
C15 Fe1 C23 C22 -162.4(9)
C14 Fe1 C23 C22 164.9(6)
C24 Fe1 C23 C22 -120.1(13)
C13 Fe1 C23 C22 121.4(6)
C22 C23 C24 C25 6.6(17)
Fe1 C23 C24 C25 -51.4(11)
C22 C23 C24 Fe1 58.0(9)
C25 Fe1 C24 C23 -128.3(14)
C21 Fe1 C24 C23 -88.5(13)
C11 Fe1 C24 C23 -161.9(17)
C12 Fe1 C24 C23 39.2(16)
C22 Fe1 C24 C23 -44.1(12)
C15 Fe1 C24 C23 158.2(12)
C14 Fe1 C24 C23 117.9(12)
C13 Fe1 C24 C23 74.1(13)
C21 Fe1 C24 C25 39.7(7)
C11 Fe1 C24 C25 -33.6(19)
C12 Fe1 C24 C25 167.4(8)
C22 Fe1 C24 C25 84.1(7)
C23 Fe1 C24 C25 128.3(14)
C15 Fe1 C24 C25 -73.5(8)
C14 Fe1 C24 C25 -113.8(6)
C13 Fe1 C24 C25 -157.7(6)
C22 C21 C25 C24 6.3(13)
Fe1 C21 C25 C24 63.9(7)
C22 C21 C25 Fe1 -57.6(9)
C23 C24 C25 C21 -8.5(17)
Fe1 C24 C25 C21 -64.3(7)
C23 C24 C25 Fe1 55.8(13)
C11 Fe1 C25 C21 -78.6(8)
C12 Fe1 C25 C21 -51.3(18)
C22 Fe1 C25 C21 34.5(8)
C23 Fe1 C25 C21 85.7(11)
C15 Fe1 C25 C21 -120.5(8)
C14 Fe1 C25 C21 -161.9(7)
C24 Fe1 C25 C21 110.6(10)
C13 Fe1 C25 C21 167.6(12)
C21 Fe1 C25 C24 -110.6(10)
C11 Fe1 C25 C24 170.8(5)
C12 Fe1 C25 C24 -161.9(12)
C22 Fe1 C25 C24 -76.1(7)
C23 Fe1 C25 C24 -25.0(9)
C15 Fe1 C25 C24 128.9(6)
C14 Fe1 C25 C24 87.5(7)
C13 Fe1 C25 C24 56.9(16)
C11A B1A S1A C1A -74.8(7)
C11A B1A S1A C2A -176.8(7)
S1A B1A C11A C12A 91.7(11)
S1A B1A C11A C15A -94.7(12)
S1A B1A C11A Fe1A 177.9(5)
C23A Fe1A C11A C12A 64(6)
C14A Fe1A C11A C12A -80.7(6)
C24A Fe1A C11A C12A -176.9(7)
C25A Fe1A C11A C12A 146.2(6)
C22A Fe1A C11A C12A 67.9(11)
C15A Fe1A C11A C12A -117.6(9)
C13A Fe1A C11A C12A -36.9(6)
C21A Fe1A C11A C12A 102.6(7)
C23A Fe1A C11A C15A -179(6)
C14A Fe1A C11A C15A 36.9(5)
C24A Fe1A C11A C15A -59.3(10)
C25A Fe1A C11A C15A -96.2(7)
C22A Fe1A C11A C15A -174.4(9)
C12A Fe1A C11A C15A 117.6(9)
C13A Fe1A C11A C15A 80.7(6)
C21A Fe1A C11A C15A -139.8(6)
C23A Fe1A C11A B1A -57(6)
C14A Fe1A C11A B1A 159.0(8)
C24A Fe1A C11A B1A 62.8(12)
C25A Fe1A C11A B1A 26.0(9)
C22A Fe1A C11A B1A -52.3(11)
C12A Fe1A C11A B1A -120.2(11)
C15A Fe1A C11A B1A 122.1(9)
C13A Fe1A C11A B1A -157.2(9)
C21A Fe1A C11A B1A -17.6(9)
C15A C11A C12A C13A 1.4(11)
B1A C11A C12A C13A 176.2(9)
Fe1A C11A C12A C13A 59.2(6)
C15A C11A C12A Fe1A -57.8(7)
B1A C11A C12A Fe1A 117.1(11)
C23A Fe1A C12A C13A 73.2(13)
C14A Fe1A C12A C13A -37.7(6)
C24A Fe1A C12A C13A 39(4)
C25A Fe1A C12A C13A -178.3(7)
C22A Fe1A C12A C13A 102.2(10)
C15A Fe1A C12A C13A -82.1(6)
C21A Fe1A C12A C13A 142.8(7)
C11A Fe1A C12A C13A -120.9(9)
C23A Fe1A C12A C11A -166.0(13)
C14A Fe1A C12A C11A 83.2(7)
C24A Fe1A C12A C11A 160(4)
C25A Fe1A C12A C11A -57.4(9)
C22A Fe1A C12A C11A -136.9(11)
C15A Fe1A C12A C11A 38.8(7)
C13A Fe1A C12A C11A 120.9(9)
C21A Fe1A C12A C11A -96.4(8)
C11A C12A C13A C14A -4.2(11)
Fe1A C12A C13A C14A 56.1(8)
C11A C12A C13A Fe1A -60.3(7)
C23A Fe1A C13A C14A 109.5(12)
C24A Fe1A C13A C14A 65.2(10)
C25A Fe1A C13A C14A 43(8)
C22A Fe1A C13A C14A 143.7(12)
C12A Fe1A C13A C14A -119.5(10)
C15A Fe1A C13A C14A -38.6(8)
C21A Fe1A C13A C14A 176.4(11)
C11A Fe1A C13A C14A -82.6(9)
C23A Fe1A C13A C12A -131.0(10)
C14A Fe1A C13A C12A 119.5(10)
C24A Fe1A C13A C12A -175.3(7)
C25A Fe1A C13A C12A 163(7)
C22A Fe1A C13A C12A -96.7(10)
C15A Fe1A C13A C12A 81.0(6)
C21A Fe1A C13A C12A -64.0(11)
C11A Fe1A C13A C12A 36.9(5)
C12A C13A C14A C15A 5.4(12)
Fe1A C13A C14A C15A 63.3(8)
C12A C13A C14A Fe1A -58.0(7)
C23A Fe1A C14A C13A -90.9(14)
C24A Fe1A C14A C13A -136.8(8)
C25A Fe1A C14A C13A -176.4(8)
C22A Fe1A C14A C13A -62.7(14)
C12A Fe1A C14A C13A 37.7(6)
C15A Fe1A C14A C13A 118.2(11)
C21A Fe1A C14A C13A -148(9)
C11A Fe1A C14A C13A 81.5(8)
C23A Fe1A C14A C15A 150.8(13)
C24A Fe1A C14A C15A 104.9(7)
C25A Fe1A C14A C15A 65.3(10)
C22A Fe1A C14A C15A 179.1(10)
C12A Fe1A C14A C15A -80.6(7)
C13A Fe1A C14A C15A -118.2(11)
C21A Fe1A C14A C15A 94(9)
C11A Fe1A C14A C15A -36.7(5)
C13A C14A C15A C11A -4.6(13)
Fe1A C14A C15A C11A 58.8(7)
C13A C14A C15A Fe1A -63.4(8)
C12A C11A C15A C14A 1.9(12)
B1A C11A C15A C14A -172.8(11)
Fe1A C11A C15A C14A -55.8(8)
C12A C11A C15A Fe1A 57.7(7)
B1A C11A C15A Fe1A -117.1(11)
C23A Fe1A C15A C14A -59(2)
C24A Fe1A C15A C14A -92.5(7)
C25A Fe1A C15A C14A -137.9(7)
C22A Fe1A C15A C14A -172(10)
C12A Fe1A C15A C14A 82.5(7)
C13A Fe1A C15A C14A 38.3(7)
C21A Fe1A C15A C14A -173.8(8)
C11A Fe1A C15A C14A 121.2(8)
C23A Fe1A C15A C11A 179(2)
C14A Fe1A C15A C11A -121.2(8)
C24A Fe1A C15A C11A 146.3(6)
C25A Fe1A C15A C11A 100.9(7)
C22A Fe1A C15A C11A 67(10)
C12A Fe1A C15A C11A -38.7(5)
C13A Fe1A C15A C11A -82.9(6)
C21A Fe1A C15A C11A 65.0(8)
C23A Fe1A C21A C22A 31.6(14)
C14A Fe1A C21A C22A 90(9)
C24A Fe1A C21A C22A 79.2(12)
C25A Fe1A C21A C22A 121.4(14)
C12A Fe1A C21A C22A -95.1(12)
C15A Fe1A C21A C22A 179.8(11)
C13A Fe1A C21A C22A -54.5(15)
C11A Fe1A C21A C22A -140.0(11)
C23A Fe1A C21A C25A -89.8(14)
C14A Fe1A C21A C25A -31(10)
C24A Fe1A C21A C25A -42.2(7)
C22A Fe1A C21A C25A -121.4(14)
C12A Fe1A C21A C25A 143.5(7)
C15A Fe1A C21A C25A 58.4(10)
C13A Fe1A C21A C25A -175.9(8)
C11A Fe1A C21A C25A 98.6(7)
C14A Fe1A C21A C23A 59(10)
C24A Fe1A C21A C23A 47.6(12)
C25A Fe1A C21A C23A 89.8(14)
C22A Fe1A C21A C23A -31.6(14)
C12A Fe1A C21A C23A -126.7(13)
C15A Fe1A C21A C23A 148.2(14)
C13A Fe1A C21A C23A -86.1(15)
C11A Fe1A C21A C23A -171.7(13)
C25A C21A C22A C23A 4(2)
Fe1A C21A C22A C23A -54.4(18)
C25A C21A C22A Fe1A 57.9(9)
C23A C21A C22A Fe1A 54.4(18)
C14A Fe1A C22A C23A -52(3)
C24A Fe1A C22A C23A 38(2)
C25A Fe1A C22A C23A 84(2)
C12A Fe1A C22A C23A -137(2)
C15A Fe1A C22A C23A 119(10)
C13A Fe1A C22A C23A -92(2)
C21A Fe1A C22A C23A 121(2)
C11A Fe1A C22A C23A -178(2)
C23A Fe1A C22A C21A -121(2)
C14A Fe1A C22A C21A -173.2(9)
C24A Fe1A C22A C21A -83.3(9)
C25A Fe1A C22A C21A -37.0(8)
C12A Fe1A C22A C21A 101.9(9)
C15A Fe1A C22A C21A -2(10)
C13A Fe1A C22A C21A 146.8(8)
C11A Fe1A C22A C21A 60.7(10)
C21A C22A C23A C24A -9(3)
Fe1A C22A C23A C24A -68.0(18)
C21A C22A C23A Fe1A 59.3(17)
Fe1A C22A C23A C21A -59.3(17)
C14A Fe1A C23A C22A 146.8(18)
C24A Fe1A C23A C22A -125(3)
C25A Fe1A C23A C22A -82(2)
C12A Fe1A C23A C22A 59(3)
C15A Fe1A C23A C22A -172.7(11)
C13A Fe1A C23A C22A 102(2)
C21A Fe1A C23A C22A -37.2(16)
C11A Fe1A C23A C22A 6(8)
C14A Fe1A C23A C24A -87.9(14)
C25A Fe1A C23A C24A 43.5(10)
C22A Fe1A C23A C24A 125(3)
C12A Fe1A C23A C24A -175.6(6)
C15A Fe1A C23A C24A -47(3)
C13A Fe1A C23A C24A -133.0(10)
C21A Fe1A C23A C24A 88.1(14)
C11A Fe1A C23A C24A 131(5)
C14A Fe1A C23A C21A -176.0(6)
C24A Fe1A C23A C21A -88.1(14)
C25A Fe1A C23A C21A -44.6(7)
C22A Fe1A C23A C21A 37.2(16)
C12A Fe1A C23A C21A 96.3(13)
C15A Fe1A C23A C21A -135.5(15)
C13A Fe1A C23A C21A 138.9(7)
C11A Fe1A C23A C21A 43(6)
C25A C21A C23A C22A -177(2)
Fe1A C21A C23A C22A 111(2)
C22A C21A C23A C24A 173(3)
C25A C21A C23A C24A -4.0(10)
Fe1A C21A C23A C24A -76.6(9)
C22A C21A C23A Fe1A -111(2)
C25A C21A C23A Fe1A 72.6(8)
C22A C23A C24A C25A 9(3)
Fe1A C23A C24A C25A -63.5(8)
C21A C23A C24A C25A 3.8(10)
C22A C23A C24A Fe1A 73(2)
C21A C23A C24A Fe1A 67.4(7)
C14A Fe1A C24A C23A 112.0(14)
C25A Fe1A C24A C23A -109.2(14)
C22A Fe1A C24A C23A -28.1(15)
C12A Fe1A C24A C23A 37(5)
C15A Fe1A C24A C23A 156.4(13)
C13A Fe1A C24A C23A 72.8(14)
C21A Fe1A C24A C23A -68.8(14)
C11A Fe1A C24A C23A -165.3(15)
C23A Fe1A C24A C25A 109.2(14)
C14A Fe1A C24A C25A -138.8(7)
C22A Fe1A C24A C25A 81.1(10)
C12A Fe1A C24A C25A 146(4)
C15A Fe1A C24A C25A -94.4(7)
C13A Fe1A C24A C25A -178.0(6)
C21A Fe1A C24A C25A 40.4(7)
C11A Fe1A C24A C25A -56.1(11)
C22A C21A C25A C24A 2.0(13)
C23A C21A C25A C24A 4.0(10)
Fe1A C21A C25A C24A 60.9(7)
C22A C21A C25A Fe1A -58.9(9)
C23A C21A C25A Fe1A -57.0(8)
C23A C24A C25A C21A -5.3(13)
Fe1A C24A C25A C21A -63.1(7)
C23A C24A C25A Fe1A 57.7(11)
C23A Fe1A C25A C21A 68.7(12)
C14A Fe1A C25A C21A 176.9(10)
C24A Fe1A C25A C21A 113.0(10)
C22A Fe1A C25A C21A 34.3(11)
C12A Fe1A C25A C21A -62.2(10)
C15A Fe1A C25A C21A -143.2(9)
C13A Fe1A C25A C21A 136(7)
C11A Fe1A C25A C21A -98.9(9)
C23A Fe1A C25A C24A -44.2(10)
C14A Fe1A C25A C24A 64.0(10)
C22A Fe1A C25A C24A -78.7(11)
C12A Fe1A C25A C24A -175.2(7)
C15A Fe1A C25A C24A 103.8(7)
C13A Fe1A C25A C24A 23(8)
C21A Fe1A C25A C24A -113.0(10)
C11A Fe1A C25A C24A 148.1(7)
